data_4503094
loop_
_publ_author_name
'Cavero, Emma'
'Gim\'enez, Raquel'
'Uriel, Santiago'
'Beltr\'an, Eduardo'
'Serrano, Jos\'e Luis'
'Alkorta, Ibon'
'Elguero, Jos\'e'

_publ_section_title
;
 The Boat Conformation in Pyrazaboles. A Theoretical and Experimental
 Study&#x2020;
;
_journal_issue 3
_journal_name_full 'Crystal Growth &amp; Design'
_journal_page_first 838
_journal_paper_doi 10.1021/cg0702939
_journal_volume 8
_journal_year 2008
_chemical_formula_sum 'C6 H4 B2 F4 I2 N4'
_chemical_formula_weight 483.55
_chemical_name_systematic 4,4,8,8-tetrafluoro-2,6-diiodopyrazabole
_space_group_IT_number 15
_symmetry_cell_setting monoclinic
_symmetry_Int_Tables_number 15
_symmetry_space_group_name_Hall '-C 2yc'
_symmetry_space_group_name_H-M 'C 1 2/c 1'
_atom_sites_solution_hydrogens geom
_atom_sites_solution_primary direct
_atom_sites_solution_secondary difmap
_audit_creation_method SHELXL-97
_cell_angle_alpha 90.00
_cell_angle_beta 119.86(2)
_cell_angle_gamma 90.00
_cell_formula_units_Z 4
_cell_length_a 24.106(9)
_cell_length_b 4.717(2)
_cell_length_c 13.759(5)
_cell_measurement_temperature 295
_cell_volume 1356.8(10)
_computing_cell_refinement 'Bruker XSCANS'
_computing_data_collection 'Bruker XSCANS'
_computing_data_reduction 'Bruker XSCANS'
_computing_molecular_graphics 'Bruker SHELXTL'
_computing_publication_material 'Bruker SHELXTL'
_computing_structure_refinement 'Bruker SHELXTL'
_computing_structure_solution 'Bruker SHELXTL'
_diffrn_ambient_temperature 295
_diffrn_measured_fraction_theta_full 0.996
_diffrn_measured_fraction_theta_max 0.996
_diffrn_measurement_device_type 'Bruker P4'
_diffrn_measurement_method '2\q/\w scans'
_diffrn_radiation_monochromator graphite
_diffrn_radiation_probe x-ray
_diffrn_radiation_type MoK\a
_diffrn_radiation_wavelength 0.71073
_diffrn_reflns_av_R_equivalents 0.0524
_diffrn_reflns_av_sigmaI/netI 0.0297
_diffrn_reflns_limit_h_max 30
_diffrn_reflns_limit_h_min -1
_diffrn_reflns_limit_k_max 1
_diffrn_reflns_limit_k_min -5
_diffrn_reflns_limit_l_max 14
_diffrn_reflns_limit_l_min -17
_diffrn_reflns_number 1848
_diffrn_reflns_theta_full 26.36
_diffrn_reflns_theta_max 26.36
_diffrn_reflns_theta_min 1.95
_diffrn_source 'sealed tube'
_diffrn_standards_interval_count 97
_diffrn_standards_number 3
_exptl_absorpt_coefficient_mu 4.667
_exptl_absorpt_correction_T_max 0.675
_exptl_absorpt_correction_T_min 0.523
_exptl_absorpt_correction_type empirical
_exptl_absorpt_process_details
; 
 Siemens SADABS
;
_exptl_crystal_colour Colorless
_exptl_crystal_density_diffrn 2.367
_exptl_crystal_density_method 'not measured'
_exptl_crystal_description Prism
_exptl_crystal_F_000 880
_exptl_crystal_size_max 0.14
_exptl_crystal_size_mid 0.12
_exptl_crystal_size_min 0.08
_refine_diff_density_max 1.507
_refine_diff_density_min -1.713
_refine_diff_density_rms 0.213
_refine_ls_extinction_method none
_refine_ls_goodness_of_fit_ref 1.071
_refine_ls_hydrogen_treatment mixed
_refine_ls_matrix_type full
_refine_ls_number_parameters 90
_refine_ls_number_reflns 1380
_refine_ls_number_restraints 0
_refine_ls_restrained_S_all 1.071
_refine_ls_R_factor_all 0.0645
_refine_ls_R_factor_gt 0.0583
_refine_ls_shift/su_max 0.006
_refine_ls_shift/su_mean 0.000
_refine_ls_structure_factor_coef Fsqd
_refine_ls_weighting_details 'calc w=1/[\s^2^(Fo^2^)+(0.1198P)^2^+2.8204P] where P=(Fo^2^+2Fc^2^)/3'
_refine_ls_weighting_scheme calc
_refine_ls_wR_factor_gt 0.1592
_refine_ls_wR_factor_ref 0.1700
_reflns_number_gt 1164
_reflns_number_total 1380
_reflns_threshold_expression >2sigma(I)
_cod_data_source_file cg0702939-file003.cif
_cod_data_source_block compound_4
_cod_original_cell_volume 1356.8(9)
_cod_original_sg_symbol_H-M 'C 2/c'
_cod_database_code 4503094

loop_
_symmetry_equiv_pos_as_xyz
'x, y, z'
'-x, y, -z+1/2'
'x+1/2, y+1/2, z'
'-x+1/2, y+1/2, -z+1/2'
'-x, -y, -z'
'x, -y, z-1/2'
'-x+1/2, -y+1/2, -z'
'x+1/2, -y+1/2, z-1/2'

loop_
_atom_site_label
_atom_site_type_symbol
_atom_site_fract_x
_atom_site_fract_y
_atom_site_fract_z
_atom_site_U_iso_or_equiv
_atom_site_adp_type
_atom_site_occupancy
_atom_site_symmetry_multiplicity
_atom_site_calc_flag
I1 I 0.21002(2) -0.09659(13) 0.61312(4) 0.0726(3) Uani 1 1 d
C1 C 0.1330(3) 0.1056(13) 0.4774(5) 0.0524(14) Uani 1 1 d
C2 C 0.1265(3) 0.1827(16) 0.3729(5) 0.0537(14) Uani 1 1 d
H2 H 0.153(4) 0.166(18) 0.357(7) 0.06(2) Uiso 1 1 d
N1 N 0.0688(2) 0.3045(11) 0.3101(4) 0.0467(10) Uani 1 1 d
N2 N 0.0369(2) 0.3079(11) 0.3702(4) 0.0464(10) Uani 1 1 d
B1 B 0.0342(4) 0.4189(14) 0.1826(6) 0.0486(15) Uani 1 1 d
C3 C 0.0756(3) 0.1847(14) 0.4718(4) 0.0500(13) Uani 1 1 d
H3 H 0.062(4) 0.143(15) 0.529(7) 0.054(19) Uiso 1 1 d
F1 F 0.0632(2) 0.3015(10) 0.1274(3) 0.0626(10) Uani 1 1 d
F2 F 0.0354(2) 0.7126(9) 0.1823(3) 0.0672(11) Uani 1 1 d

loop_
_atom_site_aniso_label
_atom_site_aniso_U_11
_atom_site_aniso_U_22
_atom_site_aniso_U_33
_atom_site_aniso_U_23
_atom_site_aniso_U_13
_atom_site_aniso_U_12
I1 0.0605(4) 0.0907(5) 0.0455(4) 0.00192(19) 0.0103(3) 0.0048(2)
C1 0.053(3) 0.062(4) 0.033(3) -0.005(2) 0.014(3) -0.009(2)
C2 0.055(3) 0.071(4) 0.039(3) -0.006(3) 0.027(3) -0.012(3)
N1 0.062(3) 0.052(2) 0.034(2) -0.0038(19) 0.030(2) -0.010(2)
N2 0.063(3) 0.052(2) 0.0284(19) -0.0017(18) 0.026(2) -0.002(2)
B1 0.070(4) 0.050(4) 0.034(3) -0.004(2) 0.032(3) -0.013(3)
C3 0.065(3) 0.058(3) 0.025(2) -0.001(2) 0.021(2) -0.001(3)
F1 0.081(3) 0.078(2) 0.0462(19) -0.0023(18) 0.0449(19) -0.010(2)
F2 0.104(3) 0.050(2) 0.052(2) 0.0026(17) 0.041(2) -0.014(2)

loop_
_atom_type_symbol
_atom_type_description
_atom_type_scat_dispersion_real
_atom_type_scat_dispersion_imag
_atom_type_scat_source
C C 0.0033 0.0016 'International Tables Vol C Tables 4.2.6.8 and 6.1.1.4'
H H 0.0000 0.0000 'International Tables Vol C Tables 4.2.6.8 and 6.1.1.4'
I I -0.4742 1.8119 'International Tables Vol C Tables 4.2.6.8 and 6.1.1.4'
N N 0.0061 0.0033 'International Tables Vol C Tables 4.2.6.8 and 6.1.1.4'
B B 0.0013 0.0007 'International Tables Vol C Tables 4.2.6.8 and 6.1.1.4'
F F 0.0171 0.0103 'International Tables Vol C Tables 4.2.6.8 and 6.1.1.4'

loop_
_geom_angle_atom_site_label_1
_geom_angle_atom_site_label_2
_geom_angle_atom_site_label_3
_geom_angle
_geom_angle_site_symmetry_1
_geom_angle_site_symmetry_3
C3 C1 C2 105.6(6) . .
C3 C1 I1 125.7(4) . .
C2 C1 I1 128.6(5) . .
N1 C2 C1 108.6(6) . .
C2 N1 N2 109.0(5) . .
C2 N1 B1 130.5(5) . .
N2 N1 B1 120.4(5) . .
C3 N2 N1 108.0(5) . .
C3 N2 B1 130.0(5) . 2
N1 N2 B1 121.9(4) . 2
F1 B1 F2 112.5(5) . .
F1 B1 N2 110.2(5) . 2
F2 B1 N2 110.5(6) . 2
F1 B1 N1 109.6(6) . .
F2 B1 N1 109.7(5) . .
N2 B1 N1 104.1(4) 2 .
N2 C3 C1 108.8(5) . .

loop_
_geom_bond_atom_site_label_1
_geom_bond_atom_site_label_2
_geom_bond_distance
_geom_bond_site_symmetry_2
I1 C1 2.096(7) .
C1 C3 1.398(10) .
C1 C2 1.414(8) .
C2 N1 1.347(9) .
N1 N2 1.380(6) .
N1 B1 1.614(8) .
N2 C3 1.365(7) .
N2 B1 1.582(9) 2
B1 F1 1.379(8) .
B1 F2 1.386(9) .
B1 N2 1.582(9) 2
